data_4509486
loop_
_publ_author_name
'Wu, Mingyan'
'Jiang, Feilong'
'Wei, Wei'
'Gao, Qiang'
'Huang, Yougui'
'Chen, Lian'
'Hong, Maochun'

_publ_section_title
;
 A Porous Polyhedral Metal-Organic Framework Based on Zn2(COO)3and
 Zn2(COO)4SBUs
;
_journal_issue 6
_journal_name_full 'Crystal Growth &amp; Design'
_journal_page_first 2559
_journal_paper_doi 10.1021/cg900153m
_journal_volume 9
_journal_year 2009
_chemical_formula_sum 'C72 H92.5 O53.25 Zn7'
_chemical_formula_weight 2267.55
_chemical_name_systematic
;
 ?
;
_space_group_IT_number 225
_symmetry_cell_setting cubic
_symmetry_space_group_name_Hall '-F 4 2 3'
_symmetry_space_group_name_H-M 'F m -3 m'
_atom_sites_solution_hydrogens geom
_atom_sites_solution_primary direct
_atom_sites_solution_secondary difmap
_audit_creation_method SHELXL-97
_cell_angle_alpha 90.00
_cell_angle_beta 90.00
_cell_angle_gamma 90.00
_cell_formula_units_Z 16
_cell_length_a 43.622(4)
_cell_length_b 43.622(4)
_cell_length_c 43.622(4)
_cell_measurement_reflns_used 16479
_cell_measurement_temperature 293(2)
_cell_measurement_theta_max 27.4758
_cell_measurement_theta_min 3.0606
_cell_volume 83007(13)
_computing_cell_refinement 'CrystalClear (Rigaku Corp., 2000)'
_computing_data_collection 'CrystalClear (Rigaku Corp., 2000)'
_computing_data_reduction 'CrystalClear (Rigaku Corp., 2000)'
_computing_molecular_graphics 'SHELXL-97 (Sheldrick, 1997)'
_computing_publication_material 'SHELXL-97 (Sheldrick, 1997)'
_computing_structure_refinement 'SHELXL-97 (Sheldrick, 1997)'
_computing_structure_solution 'SHELXL-97 (Sheldrick, 1997)'
_diffrn_ambient_temperature 173(2)
_diffrn_detector_area_resol_mean 14.6306
_diffrn_measured_fraction_theta_full 0.998
_diffrn_measured_fraction_theta_max 0.998
_diffrn_measurement_device_type 'fine-focus sealed tube'
_diffrn_measurement_method dtprofit.ref
_diffrn_radiation_monochromator graphite
_diffrn_radiation_source 'fine-focus sealed tube'
_diffrn_radiation_type MoK\a
_diffrn_radiation_wavelength 0.71073
_diffrn_reflns_av_R_equivalents 0.0831
_diffrn_reflns_av_sigmaI/netI 0.0167
_diffrn_reflns_limit_h_max 48
_diffrn_reflns_limit_h_min -44
_diffrn_reflns_limit_k_max 44
_diffrn_reflns_limit_k_min -48
_diffrn_reflns_limit_l_max 48
_diffrn_reflns_limit_l_min -45
_diffrn_reflns_number 109962
_diffrn_reflns_theta_full 23.04
_diffrn_reflns_theta_max 23.04
_diffrn_reflns_theta_min 2.03
_exptl_absorpt_coefficient_mu 0.841
_exptl_absorpt_correction_T_max 1.0000
_exptl_absorpt_correction_T_min 0.8459
_exptl_absorpt_correction_type multi-scan
_exptl_crystal_colour colorless
_exptl_crystal_density_diffrn 0.726
_exptl_crystal_density_method 'not measured'
_exptl_crystal_description prism
_exptl_crystal_F_000 18568
_exptl_crystal_size_max 0.35
_exptl_crystal_size_mid 0.30
_exptl_crystal_size_min 0.30
_refine_diff_density_max 1.430
_refine_diff_density_min -0.364
_refine_diff_density_rms 0.135
_refine_ls_extinction_method none
_refine_ls_goodness_of_fit_ref 1.862
_refine_ls_hydrogen_treatment constr
_refine_ls_matrix_type full
_refine_ls_number_parameters 125
_refine_ls_number_reflns 2865
_refine_ls_number_restraints 15
_refine_ls_restrained_S_all 1.863
_refine_ls_R_factor_all 0.1793
_refine_ls_R_factor_gt 0.1710
_refine_ls_shift/su_max 0.000
_refine_ls_shift/su_mean 0.000
_refine_ls_structure_factor_coef Fsqd
_refine_ls_weighting_details 'calc w=1/[\s^2^(Fo^2^)+(0.2000P)^2^+0.0000P] where P=(Fo^2^+2Fc^2^)/3'
_refine_ls_weighting_scheme calc
_refine_ls_wR_factor_gt 0.4528
_refine_ls_wR_factor_ref 0.4604
_reflns_number_gt 2683
_reflns_number_total 2865
_reflns_threshold_expression >2sigma(I)
_cod_data_source_file cg900153msup1.cif
_cod_data_source_block c:\wmu09-u\c
_cod_depositor_comments
;
The following automatic conversions were performed:

'_exptl_absorpt_correction_type' value 'Multi-scan' changed to
'multi-scan' according to
/home/saulius/struct/CIF-dictionaries/cif_core.dic dictionary named
'cif_core.dic' version 2.4.2 from 2011-04-26.

Automatic conversion script
Id: cif_fix_values 1891 2012-01-12 08:04:46Z andrius 
;
_cod_original_cell_volume 83007(14)
_cod_original_sg_symbol_H-M fm-3m
_cod_original_formula_sum 'C72 H92.50 O53.25 Zn7'
_cod_database_code 4509486

loop_
_symmetry_equiv_pos_as_xyz
'x, y, z'
'-y, x, z'
'-x, -y, z'
'y, -x, z'
'x, -z, y'
'x, -y, -z'
'x, z, -y'
'z, y, -x'
'-x, y, -z'
'-z, y, x'
'z, x, y'
'y, z, x'
'-y, -z, x'
'z, -x, -y'
'-y, z, -x'
'-z, -x, y'
'-z, x, -y'
'y, -z, -x'
'y, x, -z'
'-y, -x, -z'
'-x, z, y'
'-x, -z, -y'
'z, -y, x'
'-z, -y, -x'
'x, y+1/2, z+1/2'
'-y, x+1/2, z+1/2'
'-x, -y+1/2, z+1/2'
'y, -x+1/2, z+1/2'
'x, -z+1/2, y+1/2'
'x, -y+1/2, -z+1/2'
'x, z+1/2, -y+1/2'
'z, y+1/2, -x+1/2'
'-x, y+1/2, -z+1/2'
'-z, y+1/2, x+1/2'
'z, x+1/2, y+1/2'
'y, z+1/2, x+1/2'
'-y, -z+1/2, x+1/2'
'z, -x+1/2, -y+1/2'
'-y, z+1/2, -x+1/2'
'-z, -x+1/2, y+1/2'
'-z, x+1/2, -y+1/2'
'y, -z+1/2, -x+1/2'
'y, x+1/2, -z+1/2'
'-y, -x+1/2, -z+1/2'
'-x, z+1/2, y+1/2'
'-x, -z+1/2, -y+1/2'
'z, -y+1/2, x+1/2'
'-z, -y+1/2, -x+1/2'
'x+1/2, y, z+1/2'
'-y+1/2, x, z+1/2'
'-x+1/2, -y, z+1/2'
'y+1/2, -x, z+1/2'
'x+1/2, -z, y+1/2'
'x+1/2, -y, -z+1/2'
'x+1/2, z, -y+1/2'
'z+1/2, y, -x+1/2'
'-x+1/2, y, -z+1/2'
'-z+1/2, y, x+1/2'
'z+1/2, x, y+1/2'
'y+1/2, z, x+1/2'
'-y+1/2, -z, x+1/2'
'z+1/2, -x, -y+1/2'
'-y+1/2, z, -x+1/2'
'-z+1/2, -x, y+1/2'
'-z+1/2, x, -y+1/2'
'y+1/2, -z, -x+1/2'
'y+1/2, x, -z+1/2'
'-y+1/2, -x, -z+1/2'
'-x+1/2, z, y+1/2'
'-x+1/2, -z, -y+1/2'
'z+1/2, -y, x+1/2'
'-z+1/2, -y, -x+1/2'
'x+1/2, y+1/2, z'
'-y+1/2, x+1/2, z'
'-x+1/2, -y+1/2, z'
'y+1/2, -x+1/2, z'
'x+1/2, -z+1/2, y'
'x+1/2, -y+1/2, -z'
'x+1/2, z+1/2, -y'
'z+1/2, y+1/2, -x'
'-x+1/2, y+1/2, -z'
'-z+1/2, y+1/2, x'
'z+1/2, x+1/2, y'
'y+1/2, z+1/2, x'
'-y+1/2, -z+1/2, x'
'z+1/2, -x+1/2, -y'
'-y+1/2, z+1/2, -x'
'-z+1/2, -x+1/2, y'
'-z+1/2, x+1/2, -y'
'y+1/2, -z+1/2, -x'
'y+1/2, x+1/2, -z'
'-y+1/2, -x+1/2, -z'
'-x+1/2, z+1/2, y'
'-x+1/2, -z+1/2, -y'
'z+1/2, -y+1/2, x'
'-z+1/2, -y+1/2, -x'
'-x, -y, -z'
'y, -x, -z'
'x, y, -z'
'-y, x, -z'
'-x, z, -y'
'-x, y, z'
'-x, -z, y'
'-z, -y, x'
'x, -y, z'
'z, -y, -x'
'-z, -x, -y'
'-y, -z, -x'
'y, z, -x'
'-z, x, y'
'y, -z, x'
'z, x, -y'
'z, -x, y'
'-y, z, x'
'-y, -x, z'
'y, x, z'
'x, -z, -y'
'x, z, y'
'-z, y, -x'
'z, y, x'
'-x, -y+1/2, -z+1/2'
'y, -x+1/2, -z+1/2'
'x, y+1/2, -z+1/2'
'-y, x+1/2, -z+1/2'
'-x, z+1/2, -y+1/2'
'-x, y+1/2, z+1/2'
'-x, -z+1/2, y+1/2'
'-z, -y+1/2, x+1/2'
'x, -y+1/2, z+1/2'
'z, -y+1/2, -x+1/2'
'-z, -x+1/2, -y+1/2'
'-y, -z+1/2, -x+1/2'
'y, z+1/2, -x+1/2'
'-z, x+1/2, y+1/2'
'y, -z+1/2, x+1/2'
'z, x+1/2, -y+1/2'
'z, -x+1/2, y+1/2'
'-y, z+1/2, x+1/2'
'-y, -x+1/2, z+1/2'
'y, x+1/2, z+1/2'
'x, -z+1/2, -y+1/2'
'x, z+1/2, y+1/2'
'-z, y+1/2, -x+1/2'
'z, y+1/2, x+1/2'
'-x+1/2, -y, -z+1/2'
'y+1/2, -x, -z+1/2'
'x+1/2, y, -z+1/2'
'-y+1/2, x, -z+1/2'
'-x+1/2, z, -y+1/2'
'-x+1/2, y, z+1/2'
'-x+1/2, -z, y+1/2'
'-z+1/2, -y, x+1/2'
'x+1/2, -y, z+1/2'
'z+1/2, -y, -x+1/2'
'-z+1/2, -x, -y+1/2'
'-y+1/2, -z, -x+1/2'
'y+1/2, z, -x+1/2'
'-z+1/2, x, y+1/2'
'y+1/2, -z, x+1/2'
'z+1/2, x, -y+1/2'
'z+1/2, -x, y+1/2'
'-y+1/2, z, x+1/2'
'-y+1/2, -x, z+1/2'
'y+1/2, x, z+1/2'
'x+1/2, -z, -y+1/2'
'x+1/2, z, y+1/2'
'-z+1/2, y, -x+1/2'
'z+1/2, y, x+1/2'
'-x+1/2, -y+1/2, -z'
'y+1/2, -x+1/2, -z'
'x+1/2, y+1/2, -z'
'-y+1/2, x+1/2, -z'
'-x+1/2, z+1/2, -y'
'-x+1/2, y+1/2, z'
'-x+1/2, -z+1/2, y'
'-z+1/2, -y+1/2, x'
'x+1/2, -y+1/2, z'
'z+1/2, -y+1/2, -x'
'-z+1/2, -x+1/2, -y'
'-y+1/2, -z+1/2, -x'
'y+1/2, z+1/2, -x'
'-z+1/2, x+1/2, y'
'y+1/2, -z+1/2, x'
'z+1/2, x+1/2, -y'
'z+1/2, -x+1/2, y'
'-y+1/2, z+1/2, x'
'-y+1/2, -x+1/2, z'
'y+1/2, x+1/2, z'
'x+1/2, -z+1/2, -y'
'x+1/2, z+1/2, y'
'-z+1/2, y+1/2, -x'
'z+1/2, y+1/2, x'

loop_
_atom_site_label
_atom_site_type_symbol
_atom_site_fract_x
_atom_site_fract_y
_atom_site_fract_z
_atom_site_U_iso_or_equiv
_atom_site_adp_type
_atom_site_occupancy
_atom_site_symmetry_multiplicity
_atom_site_calc_flag
_atom_site_refinement_flags
Zn1 Zn 0.26872(5) 0.5000 0.0000 0.0925(11) Uani 1 8 d S
Zn2 Zn 0.20059(6) 0.5000 0.0000 0.0899(11) Uani 1 8 d S
Zn3 Zn 0.16010(4) 0.33990(4) 0.16010(4) 0.1198(13) Uani 1 6 d S
Zn4 Zn 0.11336(3) 0.38664(3) 0.11336(3) 0.1105(12) Uani 1 6 d S
O3 O 0.3144(3) 0.5000 0.0000 0.193(12) Uani 1 8 d S
O9 O 0.2903(3) 0.3888(3) 0.1112(3) 0.178(6) Uani 1 2 d S
O1 O 0.2597(2) 0.46755(15) 0.03245(15) 0.123(3) Uani 1 2 d S
C5 C 0.1782(5) 0.3874(3) 0.1126(3) 0.126(5) Uani 1 2 d S
O2 O 0.2091(2) 0.46734(14) 0.03266(14) 0.120(3) Uani 1 2 d S
O6 O 0.1558(2) 0.39677(17) 0.10323(17) 0.132(4) Uani 1 2 d S
C2 C 0.2351(3) 0.43413(19) 0.06587(19) 0.090(3) Uani 1 2 d S
C4 C 0.2076(3) 0.4000(3) 0.1000(3) 0.113(4) Uani 1 2 d S
O4 O 0.1557(5) 0.5000 0.0000 0.164(9) Uani 1 8 d S
C3 C 0.2077(3) 0.4228(2) 0.0772(2) 0.102(3) Uani 1 2 d S
H3 H 0.1888 0.4305 0.0695 0.122 Uiso 1 2 calc SR
C6 C 0.2373(4) 0.3897(2) 0.1103(2) 0.125(5) Uani 1 2 d S
H6 H 0.2385 0.3743 0.1257 0.150 Uiso 1 2 calc SR
C8 C 0.2631(3) 0.4237(2) 0.0763(2) 0.103(4) Uiso 1 2 d S
H8 H 0.2817 0.4317 0.0683 0.123 Uiso 1 2 calc SR
O5 O 0.1827(3) 0.3675(2) 0.1325(2) 0.164(4) Uani 1 2 d S
C7 C 0.2636(4) 0.4018(3) 0.0982(3) 0.129(5) Uiso 1 2 d S
O8 O 0.0874(4) 0.4126(4) 0.0874(4) 0.274(16) Uani 1 6 d S
C1 C 0.2356(3) 0.4578(2) 0.0422(2) 0.099(4) Uiso 1 2 d S
O10 O 0.2679(7) 0.3748(9) 0.0000 0.412(16) Uiso 1 2 d S
O11 O 0.1543(8) 0.4043(9) 0.0000 0.449(18) Uiso 1 2 d S
O7 O 0.1935(3) 0.3065(3) 0.1502(10) 0.57(3) Uani 1 2 d S
O12 O 0.0000 0.5000 0.0000 0.38(7) Uiso 1 48 d S
C10 C 0.3398(5) 0.3787(3) 0.1213(3) 0.187(7) Uani 1 2 d SDU
C11 C 0.3527(3) 0.3527(3) 0.1082(6) 0.232(9) Uani 1 2 d SDU
C12 C 0.3395(5) 0.3395(5) 0.0779(6) 0.271(13) Uani 1 2 d S
H12A H 0.3299 0.3560 0.0661 0.407 Uiso 0.50 1 calc PR
H12B H 0.3241 0.3238 0.0827 0.407 Uiso 1 2 calc SR
H12C H 0.3560 0.3302 0.0659 0.407 Uiso 0.50 1 calc PR
C9 C 0.3155(6) 0.3992(5) 0.1008(5) 0.271(13) Uani 1 2 d S
H9A H 0.3178 0.4214 0.1048 0.325 Uiso 0.50 1 calc PR
H9B H 0.3178 0.3952 0.0786 0.325 Uiso 0.50 1 calc PR

loop_
_atom_site_aniso_label
_atom_site_aniso_U_11
_atom_site_aniso_U_22
_atom_site_aniso_U_33
_atom_site_aniso_U_23
_atom_site_aniso_U_13
_atom_site_aniso_U_12
Zn1 0.0586(15) 0.1095(15) 0.1095(15) 0.000 0.000 0.000
Zn2 0.0625(16) 0.1036(14) 0.1036(14) 0.000 0.000 0.000
Zn3 0.1198(13) 0.1198(13) 0.1198(13) 0.0125(9) -0.0125(9) 0.0125(9)
Zn4 0.1105(12) 0.1105(12) 0.1105(12) 0.0135(8) -0.0135(8) 0.0135(8)
O3 0.027(8) 0.28(2) 0.28(2) 0.000 0.000 0.000
O9 0.092(7) 0.220(9) 0.220(9) -0.032(10) -0.018(6) 0.018(6)
O1 0.112(7) 0.128(5) 0.128(5) 0.041(6) 0.007(3) -0.007(3)
C5 0.144(16) 0.117(8) 0.117(8) 0.034(9) 0.003(7) -0.003(7)
O2 0.145(8) 0.108(4) 0.108(4) 0.017(5) 0.005(4) -0.005(4)
O6 0.104(7) 0.145(6) 0.145(6) 0.034(7) -0.005(4) 0.005(4)
C2 0.090(8) 0.090(5) 0.090(5) 0.005(6) -0.013(4) 0.013(4)
C4 0.116(11) 0.111(6) 0.111(6) -0.018(8) -0.003(7) 0.003(7)
O4 0.128(17) 0.182(14) 0.182(14) 0.000 0.000 0.000
C3 0.096(9) 0.105(6) 0.105(6) -0.004(8) 0.003(5) -0.003(5)
C6 0.159(15) 0.108(7) 0.108(7) 0.008(8) -0.020(7) 0.020(7)
O5 0.142(9) 0.175(7) 0.175(7) 0.042(9) -0.005(5) 0.005(5)
O8 0.274(16) 0.274(16) 0.274(16) 0.042(14) -0.042(14) 0.042(14)
O7 0.32(2) 0.32(2) 1.06(9) 0.100(19) -0.100(19) 0.21(2)
C10 0.184(11) 0.188(8) 0.188(8) -0.010(9) -0.023(6) 0.023(6)
C11 0.231(10) 0.231(10) 0.234(13) -0.019(7) -0.019(7) 0.011(9)
C12 0.274(17) 0.274(17) 0.27(2) -0.167(16) -0.167(16) 0.123(19)
C9 0.274(17) 0.274(17) 0.27(2) -0.167(16) -0.167(16) 0.123(19)

loop_
_atom_type_symbol
_atom_type_description
_atom_type_scat_dispersion_real
_atom_type_scat_dispersion_imag
_atom_type_scat_source
C C 0.0033 0.0016 'International Tables Vol C Tables 4.2.6.8 and 6.1.1.4'
H H 0.0000 0.0000 'International Tables Vol C Tables 4.2.6.8 and 6.1.1.4'
O O 0.0106 0.0060 'International Tables Vol C Tables 4.2.6.8 and 6.1.1.4'
Zn Zn 0.2839 1.4301 'International Tables Vol C Tables 4.2.6.8 and 6.1.1.4'

loop_
_geom_angle_atom_site_label_1
_geom_angle_atom_site_label_2
_geom_angle_atom_site_label_3
_geom_angle
_geom_angle_site_symmetry_1
_geom_angle_site_symmetry_3
O3 Zn1 O1 101.1(3) . 31
O3 Zn1 O1 101.1(3) . 6_565
O1 Zn1 O1 87.86(11) 31 6_565
O3 Zn1 O1 101.1(3) . .
O1 Zn1 O1 87.86(11) 31 .
O1 Zn1 O1 157.7(6) 6_565 .
O3 Zn1 O1 101.1(3) . 99
O1 Zn1 O1 157.7(6) 31 99
O1 Zn1 O1 87.86(11) 6_565 99
O1 Zn1 O1 87.86(11) . 99
O3 Zn1 Zn2 180.0 . .
O1 Zn1 Zn2 78.9(3) 31 .
O1 Zn1 Zn2 78.9(3) 6_565 .
O1 Zn1 Zn2 78.9(3) . .
O1 Zn1 Zn2 78.9(3) 99 .
O4 Zn2 O2 100.4(3) . 31
O4 Zn2 O2 100.4(3) . 6_565
O2 Zn2 O2 88.14(11) 31 6_565
O4 Zn2 O2 100.4(3) . .
O2 Zn2 O2 88.14(11) 31 .
O2 Zn2 O2 159.2(6) 6_565 .
O4 Zn2 O2 100.4(3) . 99
O2 Zn2 O2 159.2(6) 31 99
O2 Zn2 O2 88.14(11) 6_565 99
O2 Zn2 O2 88.14(11) . 99
O4 Zn2 Zn1 180.0 . .
O2 Zn2 Zn1 79.6(3) 31 .
O2 Zn2 Zn1 79.6(3) 6_565 .
O2 Zn2 Zn1 79.6(3) . .
O2 Zn2 Zn1 79.6(3) 99 .
O5 Zn3 O5 103.7(4) 85 38
O5 Zn3 O5 103.7(4) 85 .
O5 Zn3 O5 103.7(4) 38 .
O5 Zn3 O7 87.3(8) 85 85
O5 Zn3 O7 161.8(12) 38 85
O5 Zn3 O7 87.3(8) . 85
O5 Zn3 O7 161.8(12) 85 .
O5 Zn3 O7 87.3(8) 38 .
O5 Zn3 O7 87.3(8) . .
O7 Zn3 O7 78.7(18) 85 .
O5 Zn3 O7 87.3(8) 85 38
O5 Zn3 O7 87.3(8) 38 38
O5 Zn3 O7 161.8(12) . 38
O7 Zn3 O7 78.7(18) 85 38
O7 Zn3 O7 78.7(18) . 38
O6 Zn4 O6 112.2(3) 85 .
O6 Zn4 O6 112.2(3) 85 38
O6 Zn4 O6 112.2(3) . 38
O6 Zn4 O8 106.6(3) 85 .
O6 Zn4 O8 106.6(3) . .
O6 Zn4 O8 106.6(3) 38 .
C9 O9 C7 115(2) . .
C1 O1 Zn1 131.0(10) . .
O6 C5 O5 129.7(18) . .
O6 C5 C4 118.3(15) . .
O5 C5 C4 112.0(18) . .
C1 O2 Zn2 127.4(9) . .
C5 O6 Zn4 130.8(11) . .
C8 C2 C3 121.9(12) . .
C8 C2 C1 117.0(12) . .
C3 C2 C1 121.2(11) . .
C3 C4 C6 116.2(14) . .
C3 C4 C5 121.2(14) . .
C6 C4 C5 122.6(15) . .
C2 C3 C4 120.4(13) . .
C2 C3 H3 119.8 . .
C4 C3 H3 119.8 . .
C7 C6 C4 120.8(15) . .
C7 C6 H6 119.6 . .
C4 C6 H6 119.6 . .
C7 C8 C2 118.7(14) . .
C7 C8 H8 120.6 . .
C2 C8 H8 120.6 . .
C5 O5 Zn3 140.9(13) . .
C8 C7 C6 122.0(16) . .
C8 C7 O9 125.3(16) . .
C6 C7 O9 112.7(16) . .
O1 C1 O2 123.2(14) . .
O1 C1 C2 120.7(13) . .
O2 C1 C2 116.1(12) . .
C11 C10 C11 120(3) . 42
C11 C10 C9 118.8(14) . .
C11 C10 C9 118.8(14) 42 .
C10 C11 C10 120(3) . 65
C10 C11 C12 120.0(15) . .
C10 C11 C12 120.0(15) 65 .
C11 C12 H12A 109.5 . .
C11 C12 H12B 109.5 . .
H12A C12 H12B 109.5 . .
C11 C12 H12C 109.5 . .
H12A C12 H12C 109.5 . .
H12B C12 H12C 109.5 . .
O9 C9 C10 100(2) . .
O9 C9 H9A 111.8 . .
C10 C9 H9A 111.8 . .
O9 C9 H9B 111.8 . .
C10 C9 H9B 111.8 . .
H9A C9 H9B 109.5 . .

loop_
_geom_bond_atom_site_label_1
_geom_bond_atom_site_label_2
_geom_bond_distance
_geom_bond_site_symmetry_2
Zn1 O3 1.995(15) .
Zn1 O1 2.041(9) 31
Zn1 O1 2.041(9) 6_565
Zn1 O1 2.041(9) .
Zn1 O1 2.041(9) 99
Zn1 Zn2 2.972(3) .
Zn2 O4 1.96(2) .
Zn2 O2 2.048(9) 31
Zn2 O2 2.048(9) 6_565
Zn2 O2 2.048(9) .
Zn2 O2 2.048(9) 99
Zn3 O5 1.968(13) 85
Zn3 O5 1.968(13) 38
Zn3 O5 1.968(13) .
Zn3 O7 2.11(2) 85
Zn3 O7 2.11(2) .
Zn3 O7 2.11(2) 38
Zn4 O6 1.956(10) 85
Zn4 O6 1.956(11) .
Zn4 O6 1.956(10) 38
Zn4 O8 1.96(3) .
O9 C9 1.27(3) .
O9 C7 1.411(19) .
O1 C1 1.211(15) .
C5 O6 1.131(18) .
C5 O5 1.244(16) .
C5 C4 1.50(2) .
O2 C1 1.299(15) .
C2 C8 1.382(15) .
C2 C3 1.384(17) .
C2 C1 1.459(18) .
C4 C3 1.406(18) .
C4 C6 1.441(19) .
C3 H3 0.9500 .
C6 C7 1.37(2) .
C6 H6 0.9500 .
C8 C7 1.35(2) .
C8 H8 0.9500 .
C10 C11 1.388(15) .
C10 C11 1.388(15) 42
C10 C9 1.65(3) .
C11 C10 1.389(15) 65
C11 C12 1.56(3) .
C12 H12A 0.9800 .
C12 H12B 0.9800 .
C12 H12C 0.9800 .
C9 H9A 0.9900 .
C9 H9B 0.9900 .
